data_2102587
loop_
_publ_author_name
'Harada, Jun'
'Harakawa, Mayuko'
'Ogawa, Keiichiro'

_publ_section_title
;
 Torsional vibration and central bond length of
 <i>N</i>-benzylideneanilines
;
_journal_issue 5
_journal_name_full 'Acta Crystallographica Section B'
_journal_page_first 578
_journal_page_last 588
_journal_paper_doi 10.1107/S0108768104016532
_journal_volume 60
_journal_year 2004
_chemical_formula_sum 'C14 H11 N O2'
_chemical_formula_weight 225.24
_chemical_melting_point 462.85
_chemical_name_systematic
;
N-benzylidene-4-carboxyaniline
;
_space_group_IT_number 14
_symmetry_cell_setting monoclinic
_symmetry_space_group_name_Hall '-P 2ybc'
_symmetry_space_group_name_H-M 'P 1 21/c 1'
_atom_sites_solution_hydrogens difmap
_atom_sites_solution_primary direct
_audit_creation_method SHELXL-97
_cell_angle_alpha 90.00
_cell_angle_beta 134.1510(10)
_cell_angle_gamma 90.00
_cell_formula_units_Z 4
_cell_length_a 6.6193(5)
_cell_length_b 30.381(2)
_cell_length_c 7.5764(6)
_cell_measurement_reflns_used 11149
_cell_measurement_temperature 90
_cell_measurement_theta_max 30.0
_cell_measurement_theta_min 3.2
_cell_volume 1093.21(14)
_computing_cell_refinement 'SAINT (Bruker, 1998)'
_computing_data_collection 'SMART (Bruker, 1998)'
_computing_data_reduction SAINT
_computing_molecular_graphics 'SHELXTL (Bruker, 2000)'
_computing_publication_material SHELXTL
_computing_structure_refinement 'SHELXL-97 (Sheldrick, 1997)'
_computing_structure_solution 'SHELXS-97 (Sheldrick, 1990)'
_diffrn_ambient_temperature 90
_diffrn_detector_area_resol_mean 8.192
_diffrn_measured_fraction_theta_full 0.997
_diffrn_measured_fraction_theta_max 0.997
_diffrn_measurement_device_type 'Bruker SMART 1000 CCD diffractometer'
_diffrn_measurement_method \w_scan
_diffrn_radiation_monochromator graphite
_diffrn_radiation_source 'fine-focus sealed tube'
_diffrn_radiation_type MoK\a
_diffrn_radiation_wavelength 0.71073
_diffrn_reflns_av_R_equivalents 0.0183
_diffrn_reflns_av_sigmaI/netI 0.0123
_diffrn_reflns_limit_h_max 9
_diffrn_reflns_limit_h_min -9
_diffrn_reflns_limit_k_max 42
_diffrn_reflns_limit_k_min -42
_diffrn_reflns_limit_l_max 10
_diffrn_reflns_limit_l_min -10
_diffrn_reflns_number 16650
_diffrn_reflns_theta_full 30.03
_diffrn_reflns_theta_max 30.03
_diffrn_reflns_theta_min 1.34
_diffrn_standards_decay_% 0
_exptl_absorpt_coefficient_mu 0.092
_exptl_absorpt_correction_T_max 0.9854
_exptl_absorpt_correction_T_min 0.9382
_exptl_absorpt_correction_type multi-scan
_exptl_absorpt_process_details 'SADABS (Sheldrick, 2002)'
_exptl_crystal_colour 'pale yellow'
_exptl_crystal_density_diffrn 1.369
_exptl_crystal_density_method 'not measured'
_exptl_crystal_description block
_exptl_crystal_F_000 472
_exptl_crystal_size_max 0.70
_exptl_crystal_size_mid 0.66
_exptl_crystal_size_min 0.16
_refine_diff_density_max 0.481
_refine_diff_density_min -0.214
_refine_ls_extinction_method none
_refine_ls_goodness_of_fit_ref 1.133
_refine_ls_hydrogen_treatment mixed
_refine_ls_matrix_type full
_refine_ls_number_parameters 202
_refine_ls_number_reflns 3193
_refine_ls_number_restraints 0
_refine_ls_restrained_S_all 1.133
_refine_ls_R_factor_all 0.0466
_refine_ls_R_factor_gt 0.0448
_refine_ls_shift/su_max 0.000
_refine_ls_shift/su_mean 0.000
_refine_ls_structure_factor_coef Fsqd
_refine_ls_weighting_details 'calc w=1/[\s^2^(Fo^2^)+(0.0447P)^2^+0.6769P] where P=(Fo^2^+2Fc^2^)/3'
_refine_ls_weighting_scheme calc
_refine_ls_wR_factor_gt 0.1123
_refine_ls_wR_factor_ref 0.1134
_reflns_number_gt 3046
_reflns_number_total 3193
_reflns_threshold_expression >2sigma(I)
_cod_data_source_file bk5007.cif
_cod_data_source_block 2_90K
_cod_depositor_comments
;
The following automatic conversions were performed:

'_chemical_melting_point' value '189.7_C' was changed to '462.85' -
it was converted from degrees Celsius(C) to Kelvins(K).

Automatic conversion script
Id: cif_fix_values 1646 2011-03-28 12:23:43Z adriana 

The following automatic conversions were performed:

'_chemical_melting_point' value '189.7_C' was changed to '462.85' -
it was converted from degrees Celsius(C) to Kelvins(K).

Automatic conversion script
Id: cif_fix_values 1715 2011-07-08 13:25:40Z adriana 
;
_cod_original_sg_symbol_H-M P_1_21/c_1
_cod_database_code 2102587
_cod_database_fobs_code 2102587

loop_
_symmetry_equiv_pos_as_xyz
'x, y, z'
'-x, y+1/2, -z+1/2'
'-x, -y, -z'
'x, -y-1/2, z-1/2'

loop_
_atom_site_label
_atom_site_fract_x
_atom_site_fract_y
_atom_site_fract_z
_atom_site_U_iso_or_equiv
_atom_site_adp_type
_atom_site_calc_flag
_atom_site_refinement_flags
_atom_site_occupancy
_atom_site_type_symbol
N1 0.8541(2) 0.12646(3) 0.33984(18) 0.01509(19) Uani d . 1 N
O1 0.29184(19) 0.03516(3) 0.67316(16) 0.01824(18) Uani d . 1 O
O2 0.00442(19) 0.01147(3) 0.28363(17) 0.02062(19) Uani d . 1 O
C1 0.8380(2) 0.17080(3) 0.0644(2) 0.0133(2) Uani d . 1 C
C2 0.6619(2) 0.19682(4) -0.1475(2) 0.0164(2) Uani d . 1 C
C3 0.7742(3) 0.22270(4) -0.2132(2) 0.0186(2) Uani d . 1 C
C4 1.0629(3) 0.22237(4) -0.0693(2) 0.0179(2) Uani d . 1 C
C5 1.2394(2) 0.19602(4) 0.1412(2) 0.0169(2) Uani d . 1 C
C6 1.1284(2) 0.17038(4) 0.2085(2) 0.0147(2) Uani d . 1 C
C7 0.7106(2) 0.14476(4) 0.1296(2) 0.0145(2) Uani d . 1 C
C8 0.6996(2) 0.10171(4) 0.3717(2) 0.0134(2) Uani d . 1 C
C9 0.7758(2) 0.10450(4) 0.5963(2) 0.0144(2) Uani d . 1 C
C10 0.6210(2) 0.08193(4) 0.6287(2) 0.0139(2) Uani d . 1 C
C11 0.3904(2) 0.05615(3) 0.4381(2) 0.0124(2) Uani d . 1 C
C12 0.3221(2) 0.05187(4) 0.2180(2) 0.0147(2) Uani d . 1 C
C13 0.4770(2) 0.07426(4) 0.1853(2) 0.0154(2) Uani d . 1 C
C14 0.2183(2) 0.03279(3) 0.4670(2) 0.0131(2) Uani d . 1 C
H2 0.458(4) 0.1966(6) -0.251(3) 0.028(5) Uiso d . 1 H
H3 0.649(4) 0.2411(6) -0.362(3) 0.023(4) Uiso d . 1 H
H4 1.142(4) 0.2404(6) -0.117(4) 0.032(5) Uiso d . 1 H
H5 1.443(4) 0.1957(5) 0.242(3) 0.020(4) Uiso d . 1 H
H6 1.251(3) 0.1524(5) 0.355(3) 0.018(4) Uiso d . 1 H
H7 0.505(3) 0.1427(5) 0.003(3) 0.018(4) Uiso d . 1 H
H9 0.933(4) 0.1232(6) 0.727(3) 0.020(4) Uiso d . 1 H
H10 0.674(3) 0.0842(5) 0.788(3) 0.020(4) Uiso d . 1 H
H12 0.167(4) 0.0332(6) 0.088(3) 0.020(4) Uiso d . 1 H
H13 0.430(4) 0.0701(6) 0.034(3) 0.020(4) Uiso d . 1 H
H14 0.184(8) 0.0190(12) 0.676(6) 0.026(7) Uiso d P 0.55(3) H
H14' -0.102(9) -0.0018(15) 0.296(8) 0.026(7) Uiso d P 0.45(3) H

loop_
_atom_site_aniso_label
_atom_site_aniso_U_11
_atom_site_aniso_U_22
_atom_site_aniso_U_33
_atom_site_aniso_U_12
_atom_site_aniso_U_13
_atom_site_aniso_U_23
N1 0.0166(4) 0.0147(4) 0.0176(4) -0.0007(3) 0.0132(4) 0.0002(3)
O1 0.0227(4) 0.0206(4) 0.0178(4) -0.0026(3) 0.0165(4) -0.0009(3)
O2 0.0200(4) 0.0240(4) 0.0212(4) -0.0094(3) 0.0155(4) -0.0078(3)
C1 0.0160(5) 0.0122(4) 0.0149(5) -0.0008(4) 0.0119(4) -0.0011(4)
C2 0.0156(5) 0.0178(5) 0.0155(5) 0.0004(4) 0.0107(4) 0.0007(4)
C3 0.0215(6) 0.0181(5) 0.0174(5) 0.0013(4) 0.0140(5) 0.0032(4)
C4 0.0227(6) 0.0159(5) 0.0213(5) -0.0030(4) 0.0176(5) -0.0010(4)
C5 0.0165(5) 0.0173(5) 0.0199(5) -0.0017(4) 0.0138(5) -0.0018(4)
C6 0.0158(5) 0.0130(5) 0.0160(5) 0.0007(4) 0.0114(4) 0.0005(4)
C7 0.0148(5) 0.0146(5) 0.0166(5) -0.0003(4) 0.0118(4) -0.0003(4)
C8 0.0137(5) 0.0133(5) 0.0154(5) 0.0013(4) 0.0110(4) 0.0018(4)
C9 0.0131(5) 0.0154(5) 0.0127(5) -0.0010(4) 0.0083(4) 0.0002(4)
C10 0.0149(5) 0.0148(5) 0.0122(4) -0.0001(4) 0.0095(4) 0.0001(4)
C11 0.0139(5) 0.0115(4) 0.0140(5) 0.0007(3) 0.0105(4) 0.0008(3)
C12 0.0170(5) 0.0139(5) 0.0144(5) -0.0028(4) 0.0113(4) -0.0025(4)
C13 0.0190(5) 0.0157(5) 0.0152(5) -0.0019(4) 0.0133(4) -0.0015(4)
C14 0.0146(5) 0.0120(4) 0.0144(5) 0.0004(4) 0.0107(4) 0.0001(4)

loop_
_atom_type_symbol
_atom_type_description
_atom_type_scat_dispersion_real
_atom_type_scat_dispersion_imag
_atom_type_scat_source
C C 0.0033 0.0016 'International Tables Vol C Tables 4.2.6.8 and 6.1.1.4'
H H 0.0000 0.0000 'International Tables Vol C Tables 4.2.6.8 and 6.1.1.4'
N N 0.0061 0.0033 'International Tables Vol C Tables 4.2.6.8 and 6.1.1.4'
O O 0.0106 0.0060 'International Tables Vol C Tables 4.2.6.8 and 6.1.1.4'

loop_
_geom_angle_atom_site_label_1
_geom_angle_atom_site_label_2
_geom_angle_atom_site_label_3
_geom_angle
C7 N1 C8 116.33(10)
C14 O1 H14 112(2)
C14 O2 H14' 119(3)
C2 C1 C6 119.62(10)
C2 C1 C7 118.39(10)
C6 C1 C7 121.98(10)
C3 C2 C1 120.30(11)
C3 C2 H2 119.8(11)
C1 C2 H2 119.9(11)
C2 C3 C4 120.02(11)
C2 C3 H3 119.8(10)
C4 C3 H3 120.1(10)
C3 C4 C5 119.87(11)
C3 C4 H4 119.9(11)
C5 C4 H4 120.3(11)
C6 C5 C4 120.31(11)
C6 C5 H5 120.0(10)
C4 C5 H5 119.7(10)
C5 C6 C1 119.87(10)
C5 C6 H6 120.2(10)
C1 C6 H6 119.9(10)
N1 C7 C1 123.33(10)
N1 C7 H7 120.9(10)
C1 C7 H7 115.8(10)
C9 C8 C13 119.80(10)
C9 C8 N1 118.83(10)
C13 C8 N1 121.37(10)
C10 C9 C8 119.94(10)
C10 C9 H9 120.5(10)
C8 C9 H9 119.6(10)
C9 C10 C11 120.14(10)
C9 C10 H10 119.8(10)
C11 C10 H10 120.0(10)
C12 C11 C10 119.85(10)
C12 C11 C14 119.25(10)
C10 C11 C14 120.90(10)
C13 C12 C11 120.12(10)
C13 C12 H12 119.9(10)
C11 C12 H12 120.0(10)
C12 C13 C8 120.02(10)
C12 C13 H13 118.8(10)
C8 C13 H13 121.2(10)
O2 C14 O1 123.53(10)
O2 C14 C11 117.94(10)
O1 C14 C11 118.53(10)

loop_
_geom_bond_atom_site_label_1
_geom_bond_atom_site_label_2
_geom_bond_distance
N1 C7 1.2811(15)
N1 C8 1.4193(14)
O1 C14 1.2741(13)
O1 H14 0.88(4)
O2 C14 1.2704(14)
O2 H14' 0.87(5)
C1 C2 1.3980(15)
C1 C6 1.4009(15)
C1 C7 1.4699(15)
C2 C3 1.3905(16)
C2 H2 0.982(19)
C3 C4 1.3923(17)
C3 H3 0.985(18)
C4 C5 1.3977(17)
C4 H4 0.98(2)
C5 C6 1.3894(15)
C5 H5 0.984(17)
C6 H6 0.967(17)
C7 H7 0.980(16)
C8 C9 1.4004(15)
C8 C13 1.4006(15)
C9 C10 1.3897(15)
C9 H9 0.974(17)
C10 C11 1.3993(15)
C10 H10 0.995(17)
C11 C12 1.3967(15)
C11 C14 1.4821(15)
C12 C13 1.3893(15)
C12 H12 0.968(17)
C13 H13 0.964(17)

loop_
_geom_torsion_atom_site_label_1
_geom_torsion_atom_site_label_2
_geom_torsion_atom_site_label_3
_geom_torsion_atom_site_label_4
_geom_torsion
C6 C1 C2 C3 -1.03(17)
C7 C1 C2 C3 178.62(10)
C1 C2 C3 C4 0.83(18)
C2 C3 C4 C5 -0.10(18)
C3 C4 C5 C6 -0.43(18)
C4 C5 C6 C1 0.23(17)
C2 C1 C6 C5 0.50(16)
C7 C1 C6 C5 -179.13(10)
C8 N1 C7 C1 -178.77(10)
C2 C1 C7 N1 -166.65(11)
C6 C1 C7 N1 12.98(17)
C7 N1 C8 C9 -139.64(11)
C7 N1 C8 C13 41.36(15)
C13 C8 C9 C10 -3.48(17)
N1 C8 C9 C10 177.51(10)
C8 C9 C10 C11 0.49(17)
C9 C10 C11 C12 2.28(16)
C9 C10 C11 C14 -178.38(10)
C10 C11 C12 C13 -2.03(17)
C14 C11 C12 C13 178.61(10)
C11 C12 C13 C8 -0.98(17)
C9 C8 C13 C12 3.73(17)
N1 C8 C13 C12 -177.29(10)
C12 C11 C14 O2 -3.67(16)
C10 C11 C14 O2 176.98(10)
C12 C11 C14 O1 176.44(10)
C10 C11 C14 O1 -2.91(16)
